data_1570281
loop_
_publ_author_name
'Mare, Liviu'
'Muresan-Pop, Marieta'
'Purcea Lopes, Pompilia Mioara'
'Turza, Alexandru'
'Borodi, Gheorghe'
'Popescu, Violeta'

_publ_section_title
;
 Crystal Structure and Intermolecular Energy for Some Nandrolone Esters.
;
_journal_issue 20
_journal_name_full 'Molecules (Basel, Switzerland)'
_journal_page_first 7179
_journal_paper_doi 10.3390/molecules28207179
_journal_volume 28
_journal_year 2023
_chemical_absolute_configuration ad
_chemical_formula_moiety 'C27 H34 O3'
_chemical_formula_sum 'C27 H34 O3'
_chemical_formula_weight 404.52
_chemical_name_common Nandrolone_phenylpropionate
_chemical_name_systematic 19_Nortestosterone_17&#x00CE;&#x00B2;_phenylpropionate
_space_group_crystal_system tetragonal
_space_group_IT_number 96
_space_group_name_Hall 'P 4nw 2abw'
_space_group_name_H-M_alt 'P 43 21 2'
_atom_sites_solution_hydrogens geom
_atom_sites_solution_primary direct
_audit_creation_date 2023-05-18
_audit_creation_method
;
Olex2 1.2
(compiled 2018.05.29 svn.r3508 for OlexSys, GUI svn.r5506)
;
_cell_angle_alpha 90
_cell_angle_beta 90
_cell_angle_gamma 90
_cell_formula_units_Z 8
_cell_length_a 8.09590(10)
_cell_length_b 8.09590(10)
_cell_length_c 71.2184(14)
_cell_measurement_reflns_used 4810
_cell_measurement_temperature 293(2)
_cell_measurement_theta_max 47.3220
_cell_measurement_theta_min 4.9660
_cell_volume 4667.91(12)
_computing_cell_refinement 'CrysAlisPro 1.171.38.46 (Rigaku OD, 2015)'
_computing_data_collection 'CrysAlisPro 1.171.38.46 (Rigaku OD, 2015)'
_computing_data_reduction 'CrysAlisPro 1.171.38.46 (Rigaku OD, 2015)'
_computing_molecular_graphics 'Olex2 (Dolomanov et al., 2009)'
_computing_publication_material 'Olex2 (Dolomanov et al., 2009)'
_computing_structure_refinement 'ShelXL (Sheldrick, 2015)'
_computing_structure_solution 'ShelXS (Sheldrick, 2008)'
_diffrn_ambient_temperature 293(2)
_diffrn_detector 'CCD plate'
_diffrn_detector_area_resol_mean 16.4335
_diffrn_detector_type Eos
_diffrn_measured_fraction_theta_full 0.999
_diffrn_measured_fraction_theta_max 0.990
_diffrn_measurement_details
;
List of Runs (angles in degrees, time in seconds):

  # Type    Start    End  Width  t~exp~   \w     \q     \k     \f   Frames
--------------------------------------------------------------------------
  1  \w      2.00  65.00   0.75    0.87    --    0.00  57.00 -90.00   84
  2  \w    -28.00  18.50   0.75    0.87    --    0.00 -57.00 -30.00   62
  3  \w     -9.00  18.00   0.75    0.87    --    0.00  66.00-136.00   36
  4  \w     34.75 127.00   0.75    3.49    --   54.00  19.00   0.00  123
  5  \w    -14.00  27.25   0.75    3.49    --   54.00 -66.00  88.00   55
  6  \w    -18.00  69.00   0.75    3.49    --   54.00 -38.00-180.00  116
  7  \w     -9.00  78.00   0.75    3.49    --   54.00 -38.00 -30.00  116
  8  \w    107.00 139.25   0.75    3.49    --  108.00 112.00 -30.00   43
  9  \w    118.00 169.00   0.75    3.49    --  108.00 112.00 -60.00   68
 10  \w     37.00 107.50   0.75    3.49    --  108.00-112.00 -60.00   94
 11  \w     93.00 174.00   0.75    3.49    --  108.00  50.00  30.00  108
 12  \w     88.00 174.25   0.75    3.49    --  108.00  77.00  90.00  115
 13  \w     45.00 122.25   0.75    3.49    --  108.00 -50.00 -60.00  103
 14  \w    132.00 169.50   0.75    3.49    --  108.00  77.00-150.00   50
 15  \w     83.00 109.25   0.75    3.49    --  108.00  77.00-150.00   35
;
_diffrn_measurement_device 'four-circle diffractometer'
_diffrn_measurement_device_type 'SuperNova, Dual, Cu at zero, Eos'
_diffrn_measurement_method '\w scans'
_diffrn_orient_matrix_type 'CrysAlisPro convention (1999,Acta A55,543-557)'
_diffrn_orient_matrix_UB_11 -0.1353425000
_diffrn_orient_matrix_UB_12 -0.1325212000
_diffrn_orient_matrix_UB_13 -0.0020323000
_diffrn_orient_matrix_UB_21 -0.0338717000
_diffrn_orient_matrix_UB_22 0.0584070000
_diffrn_orient_matrix_UB_23 -0.0202271000
_diffrn_orient_matrix_UB_31 0.1294742000
_diffrn_orient_matrix_UB_32 -0.1233336000
_diffrn_orient_matrix_UB_33 -0.0074006000
_diffrn_radiation_monochromator mirror
_diffrn_radiation_probe x-ray
_diffrn_radiation_type CuK\a
_diffrn_radiation_wavelength 1.54184
_diffrn_reflns_av_R_equivalents 0.0214
_diffrn_reflns_av_unetI/netI 0.0220
_diffrn_reflns_Laue_measured_fraction_full 0.999
_diffrn_reflns_Laue_measured_fraction_max 0.990
_diffrn_reflns_limit_h_max 9
_diffrn_reflns_limit_h_min -9
_diffrn_reflns_limit_k_max 8
_diffrn_reflns_limit_k_min -9
_diffrn_reflns_limit_l_max 85
_diffrn_reflns_limit_l_min -86
_diffrn_reflns_number 16752
_diffrn_reflns_point_group_measured_fraction_full 1.000
_diffrn_reflns_point_group_measured_fraction_max 0.985
_diffrn_reflns_theta_full 67.684
_diffrn_reflns_theta_max 70.643
_diffrn_reflns_theta_min 4.968
_diffrn_source 'micro-focus sealed X-ray tube'
_diffrn_source_type 'SuperNova (Cu) X-ray Source'
_exptl_absorpt_coefficient_mu 0.576
_exptl_absorpt_correction_T_max 1.00000
_exptl_absorpt_correction_T_min 0.73397
_exptl_absorpt_correction_type multi-scan
_exptl_absorpt_process_details
;
CrysAlisPro 1.171.38.46 (Rigaku Oxford Diffraction, 2015)
Empirical absorption correction using spherical harmonics,
 implemented in SCALE3 ABSPACK scaling algorithm.
;
_exptl_crystal_colour colourless
_exptl_crystal_density_diffrn 1.151
_exptl_crystal_description plate
_exptl_crystal_F_000 1744
_exptl_crystal_size_max 0.09
_exptl_crystal_size_mid 0.04
_exptl_crystal_size_min 0.01
_refine_diff_density_max 0.249
_refine_diff_density_min -0.180
_refine_diff_density_rms 0.038
_refine_ls_abs_structure_details
;
 Flack x determined using 700 quotients [(I+)-(I-)]/[(I+)+(I-)]
 (Parsons, Flack and Wagner, Acta Cryst. B69 (2013) 249-259).
;
_refine_ls_abs_structure_Flack 0.03(12)
_refine_ls_extinction_method none
_refine_ls_goodness_of_fit_ref 1.023
_refine_ls_hydrogen_treatment constr
_refine_ls_matrix_type full
_refine_ls_number_parameters 272
_refine_ls_number_reflns 4401
_refine_ls_number_restraints 0
_refine_ls_restrained_S_all 1.023
_refine_ls_R_factor_all 0.1089
_refine_ls_R_factor_gt 0.0694
_refine_ls_shift/su_max 0.000
_refine_ls_shift/su_mean 0.000
_refine_ls_structure_factor_coef Fsqd
_refine_ls_weighting_details 'w=1/[\s^2^(Fo^2^)+(0.1301P)^2^+0.2824P] where P=(Fo^2^+2Fc^2^)/3'
_refine_ls_weighting_scheme calc
_refine_ls_wR_factor_gt 0.2045
_refine_ls_wR_factor_ref 0.2338
_reflns_Friedel_coverage 0.594
_reflns_Friedel_fraction_full 1.000
_reflns_Friedel_fraction_max 0.979
_reflns_number_gt 2542
_reflns_number_total 4401
_reflns_threshold_expression 'I > 2\s(I)'
_cod_data_source_file NPhp.cif
_cod_data_source_block NPhp
_cod_original_cell_volume 4667.91(15)
_cod_database_code 1570281
_shelx_shelxl_version_number 2016/6
_chemical_oxdiff_formula 'c23 o3 h30'
_shelx_space_group_comment
;
The symmetry employed for this shelxl refinement is uniquely defined
by the following loop, which should always be used as a source of
symmetry information in preference to the above space-group names.
They are only intended as comments.
;
_exptl_absorpt_special_details ad
_reflns_odcompleteness_completeness 99.78
_reflns_odcompleteness_iscentric 1
_reflns_odcompleteness_theta 66.97
_olex2_refinement_description
;
1. Fixed Uiso
 At 1.2 times of:
  All C(H) groups, All C(H,H) groups
 At 1.5 times of:
  All C(H,H,H) groups
2.a Ternary CH refined with riding coordinates:
 C14(H14), C8(H8), C9(H9), C10(H10), C17(H17)
2.b Secondary CH2 refined with riding coordinates:
 C7(H7A,H7B), C6(H6A,H6B), C11(H11A,H11B), C16(H16A,H16B), C15(H15A,H15B),
 C20(H20A,H20B), C12(H12A,H12B), C21(H21A,H21B), C1(H1A,H1B), C2(H2A,H2B)
2.c Aromatic/amide H refined with riding coordinates:
 C25(H25), C4(H4), C26(H26), C23(H23), C27(H27), C24(H24)
2.d Idealised Me refined as rotating group:
 C18(H18A,H18B,H18C)
;
_olex2_submission_special_instructions 'No special instructions were received'
_oxdiff_exptl_absorpt_empirical_details
;
Empirical correction (ABSPACK) includes:
- Absorption correction using spherical harmonics
- Frame scaling
;
_oxdiff_exptl_absorpt_empirical_full_max 1.265
_oxdiff_exptl_absorpt_empirical_full_min 0.767

loop_
_space_group_symop_operation_xyz
'x, y, z'
'-y+1/2, x+1/2, z+3/4'
'-x, -y, z+1/2'
'y+1/2, -x+1/2, z+1/4'
'x+1/2, -y+1/2, -z+1/4'
'-x+1/2, y+1/2, -z+3/4'
'y, x, -z'
'-y, -x, -z+1/2'

loop_
_atom_site_label
_atom_site_type_symbol
_atom_site_fract_x
_atom_site_fract_y
_atom_site_fract_z
_atom_site_U_iso_or_equiv
_atom_site_adp_type
_atom_site_occupancy
_atom_site_site_symmetry_order
_atom_site_calc_flag
_atom_site_refinement_flags_posn
_atom_site_refinement_flags_adp
_atom_site_refinement_flags_occupancy
_atom_site_disorder_assembly
_atom_site_disorder_group
C14 C 0.8346(6) 0.9762(5) 0.05756(6) 0.0977(12) Uani 1 1 d . . . . .
H14 H 0.725422 0.984984 0.063431 0.117 Uiso 1 1 calc R . . . .
C5 C 1.0453(7) 1.1519(6) 0.10995(6) 0.1109(14) Uani 1 1 d . . . . .
O2 O 0.6807(5) 1.0460(7) 0.00989(4) 0.1441(15) Uani 1 1 d . . . . .
C13 C 0.8297(6) 1.0886(6) 0.04016(6) 0.1023(13) Uani 1 1 d . . . . .
C8 C 0.9592(6) 1.0316(5) 0.07246(6) 0.0957(12) Uani 1 1 d . . . . .
H8 H 1.069945 1.033222 0.066902 0.115 Uiso 1 1 calc R . . . .
C7 C 0.9593(8) 0.9169(5) 0.08937(6) 0.1154(16) Uani 1 1 d . . . . .
H7A H 0.848201 0.909559 0.094394 0.138 Uiso 1 1 calc R . . . .
H7B H 0.992477 0.807183 0.085409 0.138 Uiso 1 1 calc R . . . .
C9 C 0.9135(7) 1.2065(5) 0.07875(6) 0.1049(14) Uani 1 1 d . . . . .
H9 H 0.803949 1.199717 0.084551 0.126 Uiso 1 1 calc R . . . .
C6 C 1.0755(9) 0.9769(6) 0.10465(6) 0.1265(18) Uani 1 1 d . . . . .
H6A H 1.062199 0.907663 0.115665 0.152 Uiso 1 1 calc R . . . .
H6B H 1.188533 0.965416 0.100328 0.152 Uiso 1 1 calc R . . . .
C11 C 0.8980(8) 1.3248(5) 0.06187(7) 0.1222(18) Uani 1 1 d . . . . .
H11A H 0.857232 1.430606 0.066257 0.147 Uiso 1 1 calc R . . . .
H11B H 1.006725 1.342452 0.056507 0.147 Uiso 1 1 calc R . . . .
C10 C 1.0323(8) 1.2715(5) 0.09388(6) 0.1176(16) Uani 1 1 d . . . . .
H10 H 1.142010 1.282312 0.088203 0.141 Uiso 1 1 calc R . . . .
C25 C 0.6402(12) 1.4323(8) -0.07920(8) 0.143(2) Uani 1 1 d . . . . .
H25 H 0.647411 1.464389 -0.091708 0.171 Uiso 1 1 calc R . . . .
C4 C 1.0336(7) 1.1998(7) 0.12785(6) 0.1191(16) Uani 1 1 d . . . . .
H4 H 1.030704 1.118183 0.137038 0.143 Uiso 1 1 calc R . . . .
C16 C 0.7520(7) 0.8121(7) 0.03055(7) 0.1210(16) Uani 1 1 d . . . . .
H16A H 0.823946 0.783258 0.020168 0.145 Uiso 1 1 calc R . . . .
H16B H 0.657076 0.738979 0.030474 0.145 Uiso 1 1 calc R . . . .
O1 O 1.0030(7) 1.4023(6) 0.15038(6) 0.175(2) Uani 1 1 d . . . . .
C15 C 0.8448(7) 0.8012(6) 0.04936(6) 0.1112(15) Uani 1 1 d . . . . .
H15A H 0.792511 0.721862 0.057665 0.133 Uiso 1 1 calc R . . . .
H15B H 0.958856 0.768749 0.047412 0.133 Uiso 1 1 calc R . . . .
C17 C 0.6983(7) 0.9917(8) 0.02929(6) 0.1165(16) Uani 1 1 d . . . . .
H17 H 0.591832 1.004181 0.035680 0.140 Uiso 1 1 calc R . . . .
C20 C 0.5392(11) 1.1479(8) -0.01617(9) 0.154(2) Uani 1 1 d . . . . .
H20A H 0.589037 1.058498 -0.023253 0.185 Uiso 1 1 calc R . . . .
H20B H 0.424405 1.156106 -0.019955 0.185 Uiso 1 1 calc R . . . .
C18 C 0.9922(6) 1.0892(7) 0.02906(7) 0.1165(15) Uani 1 1 d . . . . .
H18A H 1.080371 1.126108 0.037042 0.175 Uiso 1 1 calc GR . . . .
H18B H 0.982328 1.162273 0.018510 0.175 Uiso 1 1 calc GR . . . .
H18C H 1.015614 0.979446 0.024697 0.175 Uiso 1 1 calc GR . . . .
C26 C 0.4898(10) 1.4251(8) -0.07054(9) 0.142(2) Uani 1 1 d . . . . .
H26 H 0.393999 1.452359 -0.077036 0.170 Uiso 1 1 calc R . . . .
C12 C 0.7823(8) 1.2595(7) 0.04656(7) 0.1282(19) Uani 1 1 d . . . . .
H12A H 0.670112 1.257417 0.051344 0.154 Uiso 1 1 calc R . . . .
H12B H 0.785022 1.334036 0.035901 0.154 Uiso 1 1 calc R . . . .
C22 C 0.6258(10) 1.3371(6) -0.04182(7) 0.1251(18) Uani 1 1 d . . . . .
C23 C 0.7726(9) 1.3468(7) -0.05099(8) 0.1305(18) Uani 1 1 d . . . . .
H23 H 0.869882 1.322110 -0.044642 0.157 Uiso 1 1 calc R . . . .
C21 C 0.6191(12) 1.2943(9) -0.02062(8) 0.163(3) Uani 1 1 d . . . . .
H21A H 0.731372 1.288472 -0.015900 0.195 Uiso 1 1 calc R . . . .
H21B H 0.564180 1.383979 -0.014090 0.195 Uiso 1 1 calc R . . . .
C27 C 0.4825(9) 1.3764(7) -0.05181(8) 0.1323(18) Uani 1 1 d . . . . .
H27 H 0.380557 1.369811 -0.045846 0.159 Uiso 1 1 calc R . . . .
C1 C 0.9780(12) 1.4433(6) 0.10066(8) 0.168(3) Uani 1 1 d . . . . .
H1A H 1.006137 1.524252 0.091141 0.201 Uiso 1 1 calc R . . . .
H1B H 0.858957 1.444134 0.102160 0.201 Uiso 1 1 calc R . . . .
C24 C 0.7786(10) 1.3927(7) -0.06954(8) 0.1295(18) Uani 1 1 d . . . . .
H24 H 0.880225 1.396611 -0.075610 0.155 Uiso 1 1 calc R . . . .
C3 C 1.0253(9) 1.3666(8) 0.13378(9) 0.1343(19) Uani 1 1 d . . . . .
C19 C 0.5468(10) 1.1073(9) 0.00423(8) 0.142(2) Uani 1 1 d . . . . .
C2 C 1.0563(12) 1.4921(7) 0.11876(10) 0.168(3) Uani 1 1 d . . . . .
H2A H 1.012502 1.598033 0.122725 0.202 Uiso 1 1 calc R . . . .
H2B H 1.174426 1.504454 0.116938 0.202 Uiso 1 1 calc R . . . .
O3 O 0.4363(8) 1.1331(12) 0.01460(8) 0.270(5) Uani 1 1 d . . . . .

loop_
_atom_site_aniso_label
_atom_site_aniso_U_11
_atom_site_aniso_U_22
_atom_site_aniso_U_33
_atom_site_aniso_U_23
_atom_site_aniso_U_13
_atom_site_aniso_U_12
C14 0.108(3) 0.089(3) 0.097(3) 0.012(2) 0.021(2) 0.013(2)
C5 0.145(4) 0.092(3) 0.096(3) 0.006(2) 0.011(3) 0.007(3)
O2 0.118(3) 0.223(4) 0.0914(19) 0.019(2) 0.0132(19) 0.033(3)
C13 0.110(3) 0.105(3) 0.092(2) 0.019(2) 0.023(2) 0.023(3)
C8 0.118(3) 0.079(2) 0.091(2) 0.0164(19) 0.021(2) 0.015(2)
C7 0.171(5) 0.074(2) 0.101(3) 0.017(2) 0.011(3) 0.011(3)
C9 0.141(4) 0.076(2) 0.098(3) 0.017(2) 0.023(3) 0.008(2)
C6 0.194(6) 0.090(3) 0.095(3) 0.016(2) 0.002(3) 0.022(3)
C11 0.170(5) 0.078(3) 0.118(3) 0.025(2) 0.023(4) 0.017(3)
C10 0.173(5) 0.076(2) 0.104(3) 0.012(2) 0.026(3) 0.003(3)
C25 0.208(7) 0.124(4) 0.097(3) -0.006(3) 0.017(4) 0.010(5)
C4 0.147(4) 0.113(4) 0.096(3) 0.006(3) 0.009(3) 0.008(3)
C16 0.113(4) 0.128(4) 0.123(4) -0.009(3) 0.012(3) 0.004(3)
O1 0.235(5) 0.167(4) 0.121(3) -0.041(3) -0.016(3) 0.034(4)
C15 0.132(4) 0.094(3) 0.108(3) 0.001(2) 0.015(3) 0.012(3)
C17 0.104(3) 0.157(5) 0.089(3) 0.013(3) 0.020(2) 0.012(3)
C20 0.208(7) 0.129(4) 0.126(4) 0.012(3) 0.005(4) -0.006(5)
C18 0.112(3) 0.132(4) 0.105(3) 0.019(3) 0.025(3) 0.006(3)
C26 0.174(6) 0.136(5) 0.115(4) 0.007(3) -0.007(4) 0.014(4)
C12 0.155(5) 0.119(4) 0.110(3) 0.032(3) 0.012(3) 0.031(4)
C22 0.181(6) 0.090(3) 0.104(3) 0.006(3) 0.002(4) 0.009(3)
C23 0.163(5) 0.107(4) 0.121(4) -0.001(3) 0.019(4) 0.006(3)
C21 0.230(8) 0.141(5) 0.117(4) 0.011(4) 0.019(4) -0.032(5)
C27 0.163(5) 0.113(4) 0.121(4) 0.001(3) 0.040(4) 0.004(4)
C1 0.301(10) 0.081(3) 0.121(4) 0.002(3) 0.001(5) 0.014(5)
C24 0.166(5) 0.110(4) 0.113(4) -0.010(3) 0.029(4) 0.007(4)
C3 0.163(5) 0.118(4) 0.121(4) -0.026(3) -0.001(4) 0.015(4)
C19 0.144(5) 0.169(6) 0.112(4) 0.032(4) 0.014(4) 0.036(5)
C2 0.253(9) 0.101(4) 0.151(5) -0.005(4) 0.006(5) 0.007(5)
O3 0.198(5) 0.451(13) 0.161(4) 0.111(6) 0.029(4) 0.155(7)

loop_
_atom_type_symbol
_atom_type_description
_atom_type_scat_dispersion_real
_atom_type_scat_dispersion_imag
_atom_type_scat_source
C C 0.0181 0.0091 'International Tables Vol C Tables 4.2.6.8 and 6.1.1.4'
H H 0.0000 0.0000 'International Tables Vol C Tables 4.2.6.8 and 6.1.1.4'
O O 0.0492 0.0322 'International Tables Vol C Tables 4.2.6.8 and 6.1.1.4'

loop_
_geom_angle_atom_site_label_1
_geom_angle_atom_site_label_2
_geom_angle_atom_site_label_3
_geom_angle
_geom_angle_site_symmetry_1
_geom_angle_site_symmetry_3
_geom_angle_publ_flag
C8 C14 C13 113.7(4) . . ?
C8 C14 C15 119.9(4) . . ?
C15 C14 C13 104.0(4) . . ?
C6 C5 C10 115.6(4) . . ?
C4 C5 C6 122.1(4) . . ?
C4 C5 C10 122.3(4) . . ?
C19 O2 C17 120.5(4) . . ?
C17 C13 C14 97.0(4) . . ?
C17 C13 C18 109.6(4) . . ?
C18 C13 C14 113.2(4) . . ?
C12 C13 C14 107.8(4) . . ?
C12 C13 C17 116.5(5) . . ?
C12 C13 C18 111.8(4) . . ?
C7 C8 C14 111.7(4) . . ?
C7 C8 C9 109.5(3) . . ?
C9 C8 C14 108.3(4) . . ?
C6 C7 C8 111.9(4) . . ?
C8 C9 C11 111.4(3) . . ?
C8 C9 C10 111.8(4) . . ?
C10 C9 C11 112.6(4) . . ?
C5 C6 C7 112.6(5) . . ?
C12 C11 C9 113.0(4) . . ?
C5 C10 C9 110.9(4) . . ?
C5 C10 C1 111.4(4) . . ?
C1 C10 C9 110.6(5) . . ?
C24 C25 C26 119.9(5) . . ?
C5 C4 C3 124.4(5) . . ?
C17 C16 C15 104.3(4) . . ?
C14 C15 C16 104.6(4) . . ?
O2 C17 C13 113.1(4) . . ?
O2 C17 C16 111.9(4) . . ?
C16 C17 C13 105.2(4) . . ?
C21 C20 C19 113.1(6) . . ?
C25 C26 C27 118.9(7) . . ?
C13 C12 C11 112.1(4) . . ?
C23 C22 C21 120.8(7) . . ?
C23 C22 C27 117.9(5) . . ?
C27 C22 C21 121.2(6) . . ?
C22 C23 C24 120.6(6) . . ?
C20 C21 C22 115.4(6) . . ?
C26 C27 C22 121.1(6) . . ?
C2 C1 C10 113.0(6) . . ?
C25 C24 C23 121.6(6) . . ?
C4 C3 C2 115.3(5) . . ?
O1 C3 C4 121.2(6) . . ?
O1 C3 C2 123.5(6) . . ?
O2 C19 C20 115.8(6) . . ?
O3 C19 O2 121.5(6) . . ?
O3 C19 C20 122.7(7) . . ?
C1 C2 C3 111.5(6) . . ?

loop_
_geom_bond_atom_site_label_1
_geom_bond_atom_site_label_2
_geom_bond_distance
_geom_bond_site_symmetry_2
_geom_bond_publ_flag
C14 C13 1.538(5) . ?
C14 C8 1.531(6) . ?
C14 C15 1.535(6) . ?
C5 C6 1.487(7) . ?
C5 C10 1.503(6) . ?
C5 C4 1.336(6) . ?
O2 C17 1.457(6) . ?
O2 C19 1.259(7) . ?
C13 C17 1.532(7) . ?
C13 C18 1.535(6) . ?
C13 C12 1.506(7) . ?
C8 C7 1.521(5) . ?
C8 C9 1.531(6) . ?
C7 C6 1.518(8) . ?
C9 C11 1.542(6) . ?
C9 C10 1.537(7) . ?
C11 C12 1.532(8) . ?
C10 C1 1.536(7) . ?
C25 C26 1.366(9) . ?
C25 C24 1.354(9) . ?
C4 C3 1.416(8) . ?
C16 C15 1.539(7) . ?
C16 C17 1.520(8) . ?
O1 C3 1.231(7) . ?
C20 C21 1.387(9) . ?
C20 C19 1.491(8) . ?
C26 C27 1.392(8) . ?
C22 C23 1.358(8) . ?
C22 C21 1.550(7) . ?
C22 C27 1.397(9) . ?
C23 C24 1.373(8) . ?
C1 C2 1.490(9) . ?
C3 C2 1.496(9) . ?
C19 O3 1.179(7) . ?
